data_4511056
loop_
_publ_author_name
'Katagiri, Kosuke'
'Kato, Takako'
'Masu, Hyuma'
'Tominaga, Masahide'
'Azumaya, Isao'

_publ_section_title
;
 Pseudopolymorph and Infinite Hydrogen Bonding Network of Cyclic Oligomers
 ofm-Aminobenzenesulfonic Acid
;
_journal_issue 3
_journal_name_full 'Crystal Growth &amp; Design'
_journal_page_first 1519
_journal_paper_doi 10.1021/cg801073k
_journal_volume 9
_journal_year 2009
_chemical_formula_sum 'C22 H21 N5 O6 S3'
_chemical_formula_weight 547.62
_chemical_name_systematic
;
 ?
;
_space_group_IT_number 2
_symmetry_cell_setting triclinic
_symmetry_space_group_name_Hall '-P 1'
_symmetry_space_group_name_H-M 'P -1'
_atom_sites_solution_hydrogens geom
_atom_sites_solution_primary direct
_atom_sites_solution_secondary difmap
_audit_creation_method SHELXL-97
_cell_angle_alpha 81.215(3)
_cell_angle_beta 75.704(3)
_cell_angle_gamma 77.805(3)
_cell_formula_units_Z 2
_cell_length_a 9.949(2)
_cell_length_b 10.949(2)
_cell_length_c 11.940(3)
_cell_measurement_reflns_used 3077
_cell_measurement_temperature 150
_cell_measurement_theta_max 27.49
_cell_measurement_theta_min 2.15
_cell_volume 1225.0(5)
_computing_cell_refinement 'Bruker SMART'
_computing_data_collection 'Bruker SMART'
_computing_data_reduction 'Bruker SAINT'
_computing_molecular_graphics 'Bruker SHELXTL'
_computing_publication_material 'Bruker SHELXTL'
_computing_structure_refinement 'SHELXL-97 (Sheldrick, 1997)'
_computing_structure_solution 'SHELXS-97 (Sheldrick, 1990)'
_diffrn_ambient_temperature 150
_diffrn_measured_fraction_theta_full 0.948
_diffrn_measured_fraction_theta_max 0.948
_diffrn_measurement_device_type 'CCD area detector'
_diffrn_measurement_method 'phi and omega scans'
_diffrn_radiation_monochromator graphite
_diffrn_radiation_source 'fine-focus sealed tube'
_diffrn_radiation_type MoK\a
_diffrn_radiation_wavelength 0.71073
_diffrn_reflns_av_R_equivalents 0.0280
_diffrn_reflns_av_sigmaI/netI 0.0526
_diffrn_reflns_limit_h_max 12
_diffrn_reflns_limit_h_min -12
_diffrn_reflns_limit_k_max 14
_diffrn_reflns_limit_k_min -10
_diffrn_reflns_limit_l_max 13
_diffrn_reflns_limit_l_min -15
_diffrn_reflns_number 7386
_diffrn_reflns_theta_full 27.50
_diffrn_reflns_theta_max 27.50
_diffrn_reflns_theta_min 1.77
_exptl_absorpt_coefficient_mu 0.352
_exptl_absorpt_correction_T_max 0.9657
_exptl_absorpt_correction_T_min 0.8721
_exptl_absorpt_correction_type empirical
_exptl_absorpt_process_details 'SADABS Sheldrick 1997'
_exptl_crystal_colour colourless
_exptl_crystal_density_diffrn 1.485
_exptl_crystal_density_method 'not measured'
_exptl_crystal_description prismatic
_exptl_crystal_F_000 568
_exptl_crystal_size_max 0.40
_exptl_crystal_size_mid 0.20
_exptl_crystal_size_min 0.10
_refine_diff_density_max 0.624
_refine_diff_density_min -0.811
_refine_diff_density_rms 0.083
_refine_ls_extinction_method none
_refine_ls_goodness_of_fit_ref 1.126
_refine_ls_hydrogen_treatment constr
_refine_ls_matrix_type full
_refine_ls_number_parameters 327
_refine_ls_number_reflns 5344
_refine_ls_number_restraints 0
_refine_ls_restrained_S_all 1.126
_refine_ls_R_factor_all 0.0562
_refine_ls_R_factor_gt 0.0448
_refine_ls_shift/su_max 0.001
_refine_ls_shift/su_mean 0.000
_refine_ls_structure_factor_coef Fsqd
_refine_ls_weighting_details 'calc w=1/[\s^2^(Fo^2^)+(0.0760P)^2^+0.3726P] where P=(Fo^2^+2Fc^2^)/3'
_refine_ls_weighting_scheme calc
_refine_ls_wR_factor_gt 0.1299
_refine_ls_wR_factor_ref 0.1413
_reflns_number_gt 4330
_reflns_number_total 5344
_reflns_threshold_expression >2sigma(I)
_cod_data_source_file cg801073k_si_002.cif
_cod_data_source_block cyclic_trimer_1_(type_III)
_cod_depositor_comments
;
The following automatic conversions were performed:

'_symmetry_cell_setting' value 'Triclinic' changed to 'triclinic'
according to
/usr/data/users/saulius/automatic-downloads/retrospective/ACS/lib/dictionaries/cif_core.dic
dictionary named 'cif_core.dic' version 2.4.2 from 2011-04-26.

Automatic conversion script
Id: cif_fix_values 2281 2013-09-26 08:29:07Z andrius 
;
_cod_original_sg_symbol_H-M P-1
_cod_database_code 4511056

loop_
_symmetry_equiv_pos_as_xyz
'x, y, z'
'-x, -y, -z'

loop_
_atom_site_label
_atom_site_type_symbol
_atom_site_fract_x
_atom_site_fract_y
_atom_site_fract_z
_atom_site_U_iso_or_equiv
_atom_site_adp_type
_atom_site_occupancy
_atom_site_symmetry_multiplicity
_atom_site_calc_flag
_atom_site_refinement_flags
S1 S 0.24647(6) 0.65448(5) 0.36026(5) 0.01990(15) Uani 1 1 d .
S2 S 0.71736(6) 0.25390(5) 0.23340(5) 0.01931(15) Uani 1 1 d .
S3 S 0.32646(5) 0.30773(5) -0.05125(5) 0.01795(15) Uani 1 1 d .
O6 O 0.69561(17) 0.37158(15) 0.16358(14) 0.0238(4) Uani 1 1 d .
O4 O 0.45612(16) 0.35467(15) -0.09436(13) 0.0216(4) Uani 1 1 d .
N1 N 0.25500(19) 0.64813(17) 0.22203(16) 0.0182(4) Uani 1 1 d .
H1 H 0.2978 0.7015 0.1698 0.022 Uiso 1 1 calc R
O2 O 0.33749(18) 0.73926(16) 0.36078(15) 0.0261(4) Uani 1 1 d .
N2 N 0.3609(2) 0.16847(17) 0.01593(17) 0.0200(4) Uani 1 1 d .
H7 H 0.3256 0.1093 -0.0030 0.024 Uiso 1 1 calc R
O5 O 0.85675(17) 0.18166(16) 0.22508(15) 0.0271(4) Uani 1 1 d .
O3 O 0.24512(18) 0.29444(16) -0.13031(14) 0.0255(4) Uani 1 1 d .
O1 O 0.10094(17) 0.68032(17) 0.41855(15) 0.0280(4) Uani 1 1 d .
N3 N 0.6606(2) 0.27975(18) 0.37103(17) 0.0217(4) Uani 1 1 d .
H13 H 0.7185 0.2611 0.4187 0.026 Uiso 1 1 calc R
C6 C 0.2791(2) 0.4866(2) 0.09711(18) 0.0173(4) Uani 1 1 d .
H6 H 0.3748 0.4947 0.0660 0.021 Uiso 1 1 calc R
C1 C 0.1953(2) 0.5590(2) 0.18427(19) 0.0172(4) Uani 1 1 d .
C12 C 0.5286(2) 0.2058(2) 0.12352(19) 0.0188(4) Uani 1 1 d .
H12 H 0.5347 0.2861 0.0814 0.023 Uiso 1 1 calc R
C17 C 0.3184(2) 0.5019(2) 0.41454(19) 0.0212(5) Uani 1 1 d .
C11 C 0.6061(2) 0.1600(2) 0.20785(19) 0.0191(5) Uani 1 1 d .
C8 C 0.4341(2) 0.0147(2) 0.1657(2) 0.0220(5) Uani 1 1 d .
H8 H 0.3739 -0.0355 0.1519 0.026 Uiso 1 1 calc R
C5 C 0.2204(2) 0.4026(2) 0.05680(19) 0.0176(4) Uani 1 1 d .
C4 C 0.0819(2) 0.3870(2) 0.1013(2) 0.0218(5) Uani 1 1 d .
H4 H 0.0439 0.3280 0.0734 0.026 Uiso 1 1 calc R
C7 C 0.4418(2) 0.1319(2) 0.10179(19) 0.0185(4) Uani 1 1 d .
C18 C 0.4610(2) 0.4544(2) 0.3723(2) 0.0214(5) Uani 1 1 d .
H18 H 0.5193 0.5045 0.3175 0.026 Uiso 1 1 calc R
C13 C 0.5158(2) 0.3329(2) 0.41159(19) 0.0209(5) Uani 1 1 d .
C2 C 0.0554(2) 0.5451(2) 0.2284(2) 0.0215(5) Uani 1 1 d .
H2 H -0.0024 0.5949 0.2869 0.026 Uiso 1 1 calc R
C14 C 0.4293(3) 0.2612(2) 0.4928(2) 0.0301(6) Uani 1 1 d .
H14 H 0.4667 0.1775 0.5190 0.036 Uiso 1 1 calc R
C10 C 0.5996(2) 0.0432(2) 0.2716(2) 0.0229(5) Uani 1 1 d .
H10 H 0.6531 0.0138 0.3293 0.027 Uiso 1 1 calc R
C9 C 0.5130(3) -0.0293(2) 0.2486(2) 0.0248(5) Uani 1 1 d .
H9 H 0.5079 -0.1100 0.2903 0.030 Uiso 1 1 calc R
C3 C 0.0001(2) 0.4598(2) 0.1880(2) 0.0242(5) Uani 1 1 d .
H3 H -0.0952 0.4506 0.2197 0.029 Uiso 1 1 calc R
C16 C 0.2322(3) 0.4317(3) 0.4958(2) 0.0324(6) Uani 1 1 d .
H16 H 0.1356 0.4654 0.5239 0.039 Uiso 1 1 calc R
C15 C 0.2895(3) 0.3110(3) 0.5354(2) 0.0387(7) Uani 1 1 d .
H15 H 0.2321 0.2621 0.5925 0.046 Uiso 1 1 calc R
N4 N 0.2170(3) -0.0180(2) 0.5086(2) 0.0430(6) Uani 1 1 d .
C19 C 0.1720(3) 0.0586(3) 0.4450(2) 0.0317(6) Uani 1 1 d .
C20 C 0.1146(3) 0.1577(3) 0.3651(3) 0.0449(8) Uani 1 1 d .
H20A H 0.0393 0.2169 0.4091 0.067 Uiso 1 1 calc R
H20B H 0.0762 0.1210 0.3126 0.067 Uiso 1 1 calc R
H20C H 0.1894 0.2023 0.3196 0.067 Uiso 1 1 calc R
N5 N 0.1642(3) 0.9935(3) 0.0506(2) 0.0464(7) Uani 1 1 d .
C21 C 0.0777(3) 0.9453(3) 0.1088(3) 0.0344(6) Uani 1 1 d .
C22 C -0.0334(3) 0.8841(3) 0.1831(3) 0.0409(7) Uani 1 1 d .
H22A H -0.0141 0.8610 0.2610 0.061 Uiso 1 1 calc R
H22B H -0.0370 0.8083 0.1505 0.061 Uiso 1 1 calc R
H22C H -0.1241 0.9418 0.1882 0.061 Uiso 1 1 calc R

loop_
_atom_site_aniso_label
_atom_site_aniso_U_11
_atom_site_aniso_U_22
_atom_site_aniso_U_33
_atom_site_aniso_U_23
_atom_site_aniso_U_13
_atom_site_aniso_U_12
S1 0.0196(3) 0.0197(3) 0.0203(3) -0.0049(2) -0.0027(2) -0.0032(2)
S2 0.0172(3) 0.0186(3) 0.0238(3) 0.0008(2) -0.0071(2) -0.0060(2)
S3 0.0169(3) 0.0196(3) 0.0186(3) -0.0027(2) -0.0048(2) -0.0046(2)
O6 0.0265(9) 0.0199(8) 0.0271(9) 0.0045(7) -0.0093(7) -0.0099(7)
O4 0.0184(8) 0.0260(9) 0.0201(8) -0.0020(7) -0.0005(6) -0.0078(7)
N1 0.0195(9) 0.0178(9) 0.0174(9) -0.0010(7) -0.0014(7) -0.0074(7)
O2 0.0299(9) 0.0211(8) 0.0313(9) -0.0070(7) -0.0080(7) -0.0088(7)
N2 0.0226(10) 0.0155(9) 0.0260(10) -0.0038(8) -0.0103(8) -0.0056(8)
O5 0.0179(8) 0.0277(9) 0.0365(10) -0.0015(8) -0.0081(7) -0.0051(7)
O3 0.0277(9) 0.0287(9) 0.0246(9) -0.0039(7) -0.0129(7) -0.0057(7)
O1 0.0218(9) 0.0317(10) 0.0269(9) -0.0078(7) 0.0006(7) -0.0007(7)
N3 0.0217(10) 0.0241(10) 0.0227(10) -0.0011(8) -0.0126(8) -0.0034(8)
C6 0.0125(10) 0.0192(11) 0.0198(11) -0.0001(8) -0.0031(8) -0.0042(8)
C1 0.0173(10) 0.0153(10) 0.0194(10) 0.0017(8) -0.0052(8) -0.0047(8)
C12 0.0178(10) 0.0164(10) 0.0222(11) -0.0012(9) -0.0041(8) -0.0043(9)
C17 0.0237(12) 0.0216(11) 0.0195(11) -0.0013(9) -0.0053(9) -0.0068(9)
C11 0.0176(10) 0.0183(11) 0.0221(11) -0.0013(9) -0.0038(9) -0.0059(9)
C8 0.0219(11) 0.0178(11) 0.0290(12) -0.0041(9) -0.0052(9) -0.0089(9)
C5 0.0172(10) 0.0168(10) 0.0187(10) -0.0018(8) -0.0039(8) -0.0026(8)
C4 0.0193(11) 0.0215(11) 0.0268(12) -0.0016(9) -0.0065(9) -0.0073(9)
C7 0.0156(10) 0.0195(11) 0.0196(11) -0.0042(9) -0.0026(8) -0.0019(9)
C18 0.0223(11) 0.0224(12) 0.0217(11) 0.0001(9) -0.0060(9) -0.0091(9)
C13 0.0239(11) 0.0225(12) 0.0193(11) -0.0011(9) -0.0093(9) -0.0065(9)
C2 0.0165(11) 0.0217(12) 0.0231(11) -0.0022(9) 0.0012(9) -0.0032(9)
C14 0.0355(14) 0.0266(13) 0.0260(13) 0.0092(10) -0.0084(11) -0.0073(11)
C10 0.0244(12) 0.0219(12) 0.0237(12) 0.0021(9) -0.0092(9) -0.0059(10)
C9 0.0295(12) 0.0186(11) 0.0267(12) 0.0024(9) -0.0065(10) -0.0087(10)
C3 0.0152(10) 0.0265(12) 0.0292(12) -0.0024(10) -0.0010(9) -0.0054(9)
C16 0.0263(13) 0.0351(15) 0.0293(13) 0.0040(11) 0.0026(10) -0.0070(11)
C15 0.0351(15) 0.0359(15) 0.0350(15) 0.0127(12) 0.0036(12) -0.0096(12)
N4 0.0516(16) 0.0392(14) 0.0392(14) -0.0003(11) -0.0208(12) -0.0002(12)
C19 0.0302(14) 0.0350(15) 0.0293(14) -0.0051(12) -0.0087(11) -0.0008(11)
C20 0.0425(17) 0.0502(19) 0.0330(15) 0.0009(13) -0.0118(13) 0.0118(14)
N5 0.0379(14) 0.0550(17) 0.0552(17) 0.0031(13) -0.0184(12) -0.0248(13)
C21 0.0316(14) 0.0294(14) 0.0477(17) -0.0015(12) -0.0190(13) -0.0077(12)
C22 0.0275(14) 0.0316(15) 0.061(2) 0.0071(14) -0.0112(13) -0.0077(12)

loop_
_atom_type_symbol
_atom_type_description
_atom_type_scat_dispersion_real
_atom_type_scat_dispersion_imag
_atom_type_scat_source
C C 0.0033 0.0016 'International Tables Vol C Tables 4.2.6.8 and 6.1.1.4'
H H 0.0000 0.0000 'International Tables Vol C Tables 4.2.6.8 and 6.1.1.4'
N N 0.0061 0.0033 'International Tables Vol C Tables 4.2.6.8 and 6.1.1.4'
O O 0.0106 0.0060 'International Tables Vol C Tables 4.2.6.8 and 6.1.1.4'
S S 0.1246 0.1234 'International Tables Vol C Tables 4.2.6.8 and 6.1.1.4'

loop_
_geom_angle_atom_site_label_1
_geom_angle_atom_site_label_2
_geom_angle_atom_site_label_3
_geom_angle
O2 S1 O1 119.95(10)
O2 S1 N1 104.75(10)
O1 S1 N1 108.31(10)
O2 S1 C17 109.49(11)
O1 S1 C17 107.56(11)
N1 S1 C17 105.95(10)
O6 S2 O5 119.92(10)
O6 S2 N3 108.14(10)
O5 S2 N3 105.21(10)
O6 S2 C11 107.76(10)
O5 S2 C11 109.22(10)
N3 S2 C11 105.72(10)
O3 S3 O4 119.86(10)
O3 S3 N2 105.06(10)
O4 S3 N2 108.47(10)
O3 S3 C5 109.68(10)
O4 S3 C5 107.34(10)
N2 S3 C5 105.55(10)
C1 N1 S1 121.96(15)
C1 N1 H1 119.0
S1 N1 H1 119.0
C7 N2 S3 126.93(16)
C7 N2 H7 116.5
S3 N2 H7 116.5
C13 N3 S2 118.82(15)
C13 N3 H13 120.6
S2 N3 H13 120.6
C5 C6 C1 118.83(19)
C5 C6 H6 120.6
C1 C6 H6 120.6
C2 C1 C6 119.4(2)
C2 C1 N1 122.14(19)
C6 C1 N1 118.40(19)
C11 C12 C7 118.8(2)
C11 C12 H12 120.6
C7 C12 H12 120.6
C16 C17 C18 121.7(2)
C16 C17 S1 119.37(19)
C18 C17 S1 118.91(17)
C12 C11 C10 122.3(2)
C12 C11 S2 118.33(17)
C10 C11 S2 119.37(17)
C9 C8 C7 120.8(2)
C9 C8 H8 119.6
C7 C8 H8 119.6
C6 C5 C4 122.1(2)
C6 C5 S3 119.33(16)
C4 C5 S3 118.52(17)
C5 C4 C3 118.3(2)
C5 C4 H4 120.9
C3 C4 H4 120.9
C12 C7 C8 119.3(2)
C12 C7 N2 123.3(2)
C8 C7 N2 117.3(2)
C13 C18 C17 118.7(2)
C13 C18 H18 120.6
C17 C18 H18 120.6
C18 C13 C14 119.9(2)
C18 C13 N3 121.0(2)
C14 C13 N3 119.1(2)
C3 C2 C1 120.6(2)
C3 C2 H2 119.7
C1 C2 H2 119.7
C15 C14 C13 120.4(2)
C15 C14 H14 119.8
C13 C14 H14 119.8
C9 C10 C11 118.1(2)
C9 C10 H10 120.9
C11 C10 H10 120.9
C8 C9 C10 120.6(2)
C8 C9 H9 119.7
C10 C9 H9 119.7
C2 C3 C4 120.7(2)
C2 C3 H3 119.6
C4 C3 H3 119.6
C17 C16 C15 118.7(2)
C17 C16 H16 120.7
C15 C16 H16 120.7
C14 C15 C16 120.6(2)
C14 C15 H15 119.7
C16 C15 H15 119.7
N4 C19 C20 179.1(3)
C19 C20 H20A 109.5
C19 C20 H20B 109.5
H20A C20 H20B 109.5
C19 C20 H20C 109.5
H20A C20 H20C 109.5
H20B C20 H20C 109.5
N5 C21 C22 179.7(4)
C21 C22 H22A 109.5
C21 C22 H22B 109.5
H22A C22 H22B 109.5
C21 C22 H22C 109.5
H22A C22 H22C 109.5
H22B C22 H22C 109.5

loop_
_geom_bond_atom_site_label_1
_geom_bond_atom_site_label_2
_geom_bond_distance
S1 O2 1.4288(17)
S1 O1 1.4319(17)
S1 N1 1.6430(19)
S1 C17 1.766(2)
S2 O6 1.4301(17)
S2 O5 1.4323(17)
S2 N3 1.648(2)
S2 C11 1.766(2)
S3 O3 1.4270(16)
S3 O4 1.4369(16)
S3 N2 1.621(2)
S3 C5 1.770(2)
N1 C1 1.422(3)
N1 H1 0.8800
N2 C7 1.416(3)
N2 H7 0.8800
N3 C13 1.427(3)
N3 H13 0.8800
C6 C5 1.385(3)
C6 C1 1.397(3)
C6 H6 0.9500
C1 C2 1.393(3)
C12 C11 1.388(3)
C12 C7 1.392(3)
C12 H12 0.9500
C17 C16 1.381(3)
C17 C18 1.398(3)
C11 C10 1.390(3)
C8 C9 1.381(3)
C8 C7 1.396(3)
C8 H8 0.9500
C5 C4 1.386(3)
C4 C3 1.389(3)
C4 H4 0.9500
C18 C13 1.384(3)
C18 H18 0.9500
C13 C14 1.392(3)
C2 C3 1.376(3)
C2 H2 0.9500
C14 C15 1.380(4)
C14 H14 0.9500
C10 C9 1.385(3)
C10 H10 0.9500
C9 H9 0.9500
C3 H3 0.9500
C16 C15 1.385(4)
C16 H16 0.9500
C15 H15 0.9500
N4 C19 1.138(4)
C19 C20 1.451(4)
C20 H20A 0.9800
C20 H20B 0.9800
C20 H20C 0.9800
N5 C21 1.135(4)
C21 C22 1.450(4)
C22 H22A 0.9800
C22 H22B 0.9800
C22 H22C 0.9800
